data_4105398
loop_
_publ_author_name
'Liqun Jin'
'Chao Liu'
'Jing Liu'
'Fang Hu'
'Yu Lan'
'Andrei S. Batsanov'
'Judith A. K. Howard'
'Todd B. Marder'
'Aiwen Lei'

_publ_contact_author 'Andrei S.Batsanov'
_publ_contact_author_email a.s.batsanov@durham.ac.uk
_publ_section_title
;
 Revelation of the Difference between Arylzinc Reagents Prepared from Aryl
 Grignard and Aryllithium Reagents Respectively: Kinetic and Structural
 Features
;
_journal_name_full 'Journal of the American Chemical Society'
_journal_page_first 16656
_journal_page_last 16657
_journal_paper_doi 10.1021/ja908198d
_journal_volume 131
_journal_year 2009
_chemical_formula_sum 'C21.42 H36.51 Br0.65 Cl2.44 Mg O4 Zn'
_chemical_formula_weight 586.67
_chemical_name_systematic
; 
 ? 
;
_space_group_IT_number 14
_symmetry_cell_setting monoclinic
_symmetry_space_group_name_Hall '-P 2yn'
_symmetry_space_group_name_H-M 'P 1 21/n 1'
_atom_sites_solution_hydrogens geom
_atom_sites_solution_primary direct
_atom_sites_solution_secondary difmap
_audit_creation_method SHELXL-97
_cell_angle_alpha 90.00
_cell_angle_beta 100.13(3)
_cell_angle_gamma 90.00
_cell_formula_units_Z 4
_cell_length_a 14.863(2)
_cell_length_b 10.4843(17)
_cell_length_c 16.936(3)
_cell_measurement_reflns_used 1764
_cell_measurement_temperature 120(2)
_cell_measurement_theta_max 22.67
_cell_measurement_theta_min 2.29
_cell_volume 2598.0(8)
_computing_cell_refinement 'SAINT version 6.45A (Bruker, 2003)'
_computing_data_collection 'SMART version 5.049 (Bruker, 1998)'
_computing_data_reduction 'SAINT version 6.45A (Bruker, 2003)'
_computing_molecular_graphics 'SHELXTL version 6.14 (Bruker, 2003)'
_computing_publication_material 'SHELXTL version 6.14 (Bruker, 2003)'
_computing_structure_refinement 'SHELXTL version 6.14 (Bruker, 2003)'
_computing_structure_solution 'SHELXTL version 6.14 (Bruker, 2003)'
_diffrn_ambient_temperature 120(2)
_diffrn_detector_area_resol_mean 8
_diffrn_measured_fraction_theta_full 0.998
_diffrn_measured_fraction_theta_max 0.998
_diffrn_measurement_device_type 'Siemens SMART 1K CCD area detector'
_diffrn_measurement_method '\w scans'
_diffrn_radiation_monochromator graphite
_diffrn_radiation_source 'fine-focus sealed tube'
_diffrn_radiation_type MoK\a
_diffrn_radiation_wavelength 0.71073
_diffrn_reflns_av_R_equivalents 0.1512
_diffrn_reflns_av_sigmaI/netI 0.1882
_diffrn_reflns_limit_h_max 17
_diffrn_reflns_limit_h_min -16
_diffrn_reflns_limit_k_max 7
_diffrn_reflns_limit_k_min -12
_diffrn_reflns_limit_l_max 20
_diffrn_reflns_limit_l_min -20
_diffrn_reflns_number 13230
_diffrn_reflns_theta_full 25.00
_diffrn_reflns_theta_max 25.00
_diffrn_reflns_theta_min 1.68
_diffrn_standards_number 0
_exptl_absorpt_coefficient_mu 2.253
_exptl_absorpt_correction_type none
_exptl_crystal_colour colorless
_exptl_crystal_density_diffrn 1.499
_exptl_crystal_description irregular
_exptl_crystal_F_000 1213
_exptl_crystal_size_max 0.14
_exptl_crystal_size_mid 0.09
_exptl_crystal_size_min 0.06
_refine_diff_density_max 0.681
_refine_diff_density_min -0.659
_refine_diff_density_rms 0.131
_refine_ls_extinction_method none
_refine_ls_goodness_of_fit_ref 1.003
_refine_ls_hydrogen_treatment constr
_refine_ls_matrix_type full
_refine_ls_number_parameters 281
_refine_ls_number_reflns 4575
_refine_ls_number_restraints 1
_refine_ls_restrained_S_all 1.003
_refine_ls_R_factor_all 0.1915
_refine_ls_R_factor_gt 0.0754
_refine_ls_shift/su_max 0.000
_refine_ls_shift/su_mean 0.000
_refine_ls_structure_factor_coef Fsqd
_refine_ls_weighting_details 'calc w=1/[\s^2^(Fo^2^)+(0.0674P)^2^+6.3838P] where P=(Fo^2^+2Fc^2^)/3'
_refine_ls_weighting_scheme calc
_refine_ls_wR_factor_gt 0.1502
_refine_ls_wR_factor_ref 0.1921
_reflns_number_gt 2038
_reflns_number_total 4575
_reflns_threshold_expression I>2\s(I)
_cod_data_source_file ja908198d_si_001_2.cif
_cod_data_source_block 1a
_cod_original_cell_volume 2597.9(7)
_cod_original_sg_symbol_H-M 'P 21/n'
_cod_database_code 4105398

loop_
_symmetry_equiv_pos_as_xyz
'x, y, z'
'-x+1/2, y+1/2, -z+1/2'
'-x, -y, -z'
'x-1/2, -y-1/2, z-1/2'

loop_
_atom_site_label
_atom_site_type_symbol
_atom_site_fract_x
_atom_site_fract_y
_atom_site_fract_z
_atom_site_U_iso_or_equiv
_atom_site_adp_type
_atom_site_occupancy
_atom_site_symmetry_multiplicity
_atom_site_calc_flag
_atom_site_refinement_flags
_atom_site_disorder_assembly
_atom_site_disorder_group
Zn Zn 0.26724(9) 0.30493(12) 0.02648(7) 0.0336(4) Uani 1 1 d . . .
Mg Mg 0.4585(2) 0.2478(3) 0.17514(19) 0.0268(8) Uani 1 1 d . . .
Br1 Br 0.29428(12) 0.37893(16) -0.09826(9) 0.0468(7) Uani 0.558(8) 1 d P A 1
Cl1 Cl 0.29428(12) 0.37893(16) -0.09826(9) 0.0468(7) Uani 0.442(8) 1 d P A 2
Br2 Br 0.1158(15) 0.2888(18) 0.0452(11) 0.055(7) Uiso 0.106(7) 1 d P A 2
Cl2 Cl 0.36292(19) 0.4343(2) 0.12019(15) 0.0335(7) Uani 1 1 d . A .
Cl3 Cl 0.36064(17) 0.1186(2) 0.06539(14) 0.0296(6) Uani 1 1 d . A .
O1 O 0.5426(5) 0.3654(6) 0.2566(4) 0.0302(17) Uani 1 1 d . A .
O2 O 0.5560(4) 0.2746(7) 0.1021(4) 0.0303(17) Uani 1 1 d . A .
O3 O 0.3742(5) 0.2256(6) 0.2611(4) 0.0323(18) Uani 1 1 d . A .
O4 O 0.5275(5) 0.0782(6) 0.2162(4) 0.0380(19) Uani 1 1 d . A .
C1 C 0.1382(13) 0.2685(15) 0.0389(11) 0.049(7) Uiso 0.894(7) 1 d PD A 1
C2 C 0.1166(9) 0.1530(16) 0.0635(8) 0.058(5) Uani 0.894(7) 1 d PD A 1
H2 H 0.1640 0.0936 0.0817 0.070 Uiso 0.894(7) 1 d PR A 1
C3 C 0.0246(11) 0.1176(16) 0.0633(9) 0.071(5) Uani 0.894(7) 1 d P A 1
H3 H 0.0117 0.0372 0.0846 0.085 Uiso 0.894(7) 1 d PR A 1
C4 C -0.0448(10) 0.1969(16) 0.0327(8) 0.062(5) Uani 0.894(7) 1 d P A 1
H4 H -0.1065 0.1694 0.0273 0.074 Uiso 0.894(7) 1 d PR A 1
C5 C -0.0245(11) 0.3180(17) 0.0097(9) 0.071(5) Uani 0.894(7) 1 d P A 1
H5 H -0.0717 0.3784 -0.0068 0.086 Uiso 0.894(7) 1 d PR A 1
C6 C 0.0693(11) 0.3505(16) 0.0114(9) 0.061(4) Uani 0.894(7) 1 d PD A 1
H6 H 0.0840 0.4320 -0.0074 0.073 Uiso 0.894(7) 1 d PR A 1
C7 C 0.6059(8) 0.3234(12) 0.3270(6) 0.047(3) Uani 1 1 d . . .
H71 H 0.6419 0.2497 0.3134 0.057 Uiso 1 1 d R A .
H72 H 0.5721 0.2972 0.3698 0.057 Uiso 1 1 d R . .
C8 C 0.6671(9) 0.4318(11) 0.3544(8) 0.066(4) Uani 1 1 d . A .
H81 H 0.6557 0.4630 0.4069 0.080 Uiso 1 1 d R . .
H82 H 0.7317 0.4047 0.3606 0.080 Uiso 1 1 d R . .
C9 C 0.6483(8) 0.5328(11) 0.2944(6) 0.045(3) Uani 1 1 d . . .
H91 H 0.6958 0.5346 0.2601 0.054 Uiso 1 1 d R A .
H92 H 0.6465 0.6171 0.3205 0.054 Uiso 1 1 d R . .
C10 C 0.5558(8) 0.5000(10) 0.2453(6) 0.041(3) Uani 1 1 d . A .
H101 H 0.5070 0.5499 0.2639 0.049 Uiso 1 1 d R . .
H102 H 0.5548 0.5191 0.1879 0.049 Uiso 1 1 d R . .
C11 C 0.5367(8) 0.3114(13) 0.0173(6) 0.052(3) Uani 1 1 d . . .
H111 H 0.5370 0.4054 0.0113 0.063 Uiso 1 1 d R A .
H112 H 0.4768 0.2777 -0.0093 0.063 Uiso 1 1 d R . .
C12 C 0.6138(7) 0.2522(11) -0.0154(6) 0.041(3) Uani 1 1 d . A .
H121 H 0.6292 0.3035 -0.0603 0.049 Uiso 1 1 d R . .
H122 H 0.5970 0.1650 -0.0352 0.049 Uiso 1 1 d R . .
C13 C 0.6927(8) 0.2485(13) 0.0524(7) 0.052(3) Uani 1 1 d . . .
H131 H 0.7214 0.1630 0.0570 0.062 Uiso 1 1 d R A .
H132 H 0.7393 0.3126 0.0449 0.062 Uiso 1 1 d R . .
C14 C 0.6536(7) 0.2781(12) 0.1244(7) 0.046(3) Uani 1 1 d . A .
H141 H 0.6738 0.2143 0.1669 0.055 Uiso 1 1 d R . .
H142 H 0.6739 0.3635 0.1453 0.055 Uiso 1 1 d R . .
C15 C 0.2923(9) 0.1441(11) 0.2536(8) 0.055(4) Uani 1 1 d . . .
H151 H 0.3041 0.0710 0.2910 0.066 Uiso 1 1 d R A .
H152 H 0.2752 0.1110 0.1983 0.066 Uiso 1 1 d R . .
C16 C 0.2188(8) 0.2270(12) 0.2756(7) 0.052(4) Uani 1 1 d . A .
H161 H 0.1932 0.2840 0.2306 0.062 Uiso 1 1 d R . .
H162 H 0.1690 0.1755 0.2914 0.062 Uiso 1 1 d R . .
C17 C 0.2698(7) 0.3002(10) 0.3449(6) 0.039(3) Uani 1 1 d . . .
H171 H 0.2789 0.2490 0.3948 0.046 Uiso 1 1 d R A .
H172 H 0.2377 0.3803 0.3536 0.046 Uiso 1 1 d R . .
C18 C 0.3623(8) 0.3281(10) 0.3160(6) 0.039(3) Uani 1 1 d . A .
H181 H 0.3603 0.4116 0.2884 0.047 Uiso 1 1 d R . .
H182 H 0.4133 0.3289 0.3623 0.047 Uiso 1 1 d R . .
C19 C 0.5623(8) -0.0090(10) 0.1646(6) 0.039(3) Uani 1 1 d . . .
H191 H 0.6274 0.0090 0.1633 0.047 Uiso 1 1 d R A .
H192 H 0.5272 -0.0031 0.1093 0.047 Uiso 1 1 d R . .
C20 C 0.5515(13) -0.1382(12) 0.1994(8) 0.087(5) Uani 1 1 d . A .
H201 H 0.4920 -0.1763 0.1754 0.105 Uiso 1 1 d R . .
H202 H 0.6011 -0.1959 0.1896 0.105 Uiso 1 1 d R . .
C21 C 0.5563(14) -0.1171(13) 0.2857(9) 0.102(7) Uani 1 1 d . . .
H211 H 0.5181 -0.1800 0.3083 0.123 Uiso 1 1 d R A .
H212 H 0.6200 -0.1242 0.3145 0.123 Uiso 1 1 d R . .
C22 C 0.5215(10) 0.0117(10) 0.2922(7) 0.059(4) Uani 1 1 d . A .
H221 H 0.5586 0.0569 0.3380 0.071 Uiso 1 1 d R . .
H222 H 0.4573 0.0090 0.3007 0.071 Uiso 1 1 d R . .

loop_
_atom_site_aniso_label
_atom_site_aniso_U_11
_atom_site_aniso_U_22
_atom_site_aniso_U_33
_atom_site_aniso_U_23
_atom_site_aniso_U_13
_atom_site_aniso_U_12
Zn 0.0362(7) 0.0324(7) 0.0311(7) 0.0036(6) 0.0028(6) -0.0031(7)
Mg 0.036(2) 0.0198(18) 0.0258(18) 0.0031(15) 0.0083(16) 0.0014(16)
Br1 0.0595(12) 0.0467(11) 0.0318(10) 0.0104(8) 0.0015(8) -0.0203(9)
Cl1 0.0595(12) 0.0467(11) 0.0318(10) 0.0104(8) 0.0015(8) -0.0203(9)
Cl2 0.0432(17) 0.0227(14) 0.0324(15) -0.0012(12) 0.0010(13) 0.0028(13)
Cl3 0.0365(15) 0.0205(13) 0.0307(14) 0.0002(12) 0.0029(12) -0.0014(13)
O1 0.041(4) 0.029(4) 0.020(4) 0.004(3) 0.003(3) 0.000(4)
O2 0.024(4) 0.043(5) 0.024(4) 0.004(3) 0.004(3) 0.006(4)
O3 0.045(5) 0.022(4) 0.033(4) 0.002(3) 0.016(4) 0.000(4)
O4 0.051(5) 0.027(4) 0.034(4) 0.010(3) 0.001(4) 0.008(4)
C2 0.030(8) 0.095(14) 0.045(9) 0.020(9) -0.009(6) -0.008(8)
C3 0.075(12) 0.070(11) 0.073(11) 0.025(10) 0.030(10) -0.011(10)
C4 0.046(9) 0.086(12) 0.053(9) 0.038(9) 0.011(7) 0.022(10)
C5 0.065(12) 0.079(13) 0.067(11) 0.023(10) 0.004(9) 0.022(10)
C6 0.058(11) 0.068(12) 0.059(10) 0.005(9) 0.015(9) 0.012(10)
C7 0.044(7) 0.051(8) 0.036(7) 0.016(6) -0.023(6) -0.012(7)
C8 0.066(9) 0.027(7) 0.089(11) 0.017(7) -0.033(8) -0.017(7)
C9 0.061(9) 0.039(7) 0.034(7) 0.002(6) 0.003(6) 0.001(7)
C10 0.056(8) 0.024(6) 0.038(7) 0.014(5) -0.005(6) -0.004(6)
C11 0.066(8) 0.064(9) 0.033(7) 0.015(7) 0.028(6) 0.005(8)
C12 0.055(8) 0.036(7) 0.035(6) -0.003(6) 0.019(6) -0.001(6)
C13 0.035(7) 0.072(9) 0.052(8) -0.004(7) 0.019(6) 0.002(7)
C14 0.040(7) 0.045(8) 0.056(8) 0.006(6) 0.017(6) -0.002(6)
C15 0.077(9) 0.037(7) 0.059(8) -0.014(6) 0.035(7) -0.034(7)
C16 0.057(8) 0.062(9) 0.043(7) -0.010(7) 0.026(7) -0.021(7)
C17 0.052(7) 0.029(6) 0.040(7) 0.005(6) 0.022(6) 0.006(6)
C18 0.054(7) 0.035(7) 0.033(6) -0.003(5) 0.024(6) -0.002(6)
C19 0.040(7) 0.033(7) 0.044(7) -0.007(6) 0.006(6) 0.011(6)
C20 0.158(16) 0.028(8) 0.068(10) -0.003(7) -0.001(10) 0.013(10)
C21 0.20(2) 0.036(8) 0.064(10) 0.004(8) 0.004(12) 0.042(11)
C22 0.112(12) 0.025(7) 0.042(7) 0.009(6) 0.019(8) 0.005(8)

loop_
_atom_type_symbol
_atom_type_description
_atom_type_scat_dispersion_real
_atom_type_scat_dispersion_imag
_atom_type_scat_source
C C 0.0033 0.0016 'International Tables Vol C Tables 4.2.6.8 and 6.1.1.4'
H H 0.0000 0.0000 'International Tables Vol C Tables 4.2.6.8 and 6.1.1.4'
O O 0.0106 0.0060 'International Tables Vol C Tables 4.2.6.8 and 6.1.1.4'
Cl Cl 0.1484 0.1585 'International Tables Vol C Tables 4.2.6.8 and 6.1.1.4'
Zn Zn 0.2839 1.4301 'International Tables Vol C Tables 4.2.6.8 and 6.1.1.4'
Mg Mg 0.0486 0.0363 'International Tables Vol C Tables 4.2.6.8 and 6.1.1.4'
Br Br -0.2901 2.4595 'International Tables Vol C Tables 4.2.6.8 and 6.1.1.4'

loop_
_geom_angle_atom_site_label_1
_geom_angle_atom_site_label_2
_geom_angle_atom_site_label_3
_geom_angle
C1 Zn Br2 7.0(8)
C1 Zn Br1 118.4(5)
Br2 Zn Br1 117.9(5)
C1 Zn Cl2 120.9(6)
Br2 Zn Cl2 115.5(5)
Br1 Zn Cl2 103.67(9)
C1 Zn Cl3 109.4(4)
Br2 Zn Cl3 115.2(5)
Br1 Zn Cl3 109.31(9)
Cl2 Zn Cl3 91.82(10)
O2 Mg O1 85.1(3)
O2 Mg O3 172.6(3)
O1 Mg O3 88.2(3)
O2 Mg O4 87.7(3)
O1 Mg O4 94.6(3)
O3 Mg O4 89.6(3)
O2 Mg Cl2 94.7(2)
O1 Mg Cl2 91.1(2)
O3 Mg Cl2 88.6(2)
O4 Mg Cl2 174.0(3)
O2 Mg Cl3 90.3(2)
O1 Mg Cl3 174.4(2)
O3 Mg Cl3 96.5(2)
O4 Mg Cl3 88.5(2)
Cl2 Mg Cl3 85.99(14)
Zn Cl2 Mg 92.09(12)
Zn Cl3 Mg 89.77(12)
C10 O1 C7 108.8(8)
C10 O1 Mg 124.6(6)
C7 O1 Mg 126.1(6)
C14 O2 C11 105.4(8)
C14 O2 Mg 128.6(6)
C11 O2 Mg 125.5(6)
C18 O3 C15 107.0(7)
C18 O3 Mg 121.2(6)
C15 O3 Mg 126.2(6)
C19 O4 C22 108.4(8)
C19 O4 Mg 123.1(6)
C22 O4 Mg 125.7(6)
C2 C1 C6 118.2(16)
C2 C1 Zn 119.5(12)
C6 C1 Zn 121.5(12)
C1 C2 C3 121.4(15)
C4 C3 C2 120.7(15)
C3 C4 C5 118.9(15)
C4 C5 C6 118.4(15)
C1 C6 C5 122.1(16)
O1 C7 C8 107.4(9)
C9 C8 C7 107.9(10)
C8 C9 C10 105.1(10)
O1 C10 C9 106.3(8)
O2 C11 C12 102.9(9)
C13 C12 C11 106.0(9)
C14 C13 C12 105.2(9)
O2 C14 C13 107.7(9)
O3 C15 C16 105.7(9)
C17 C16 C15 101.7(10)
C16 C17 C18 101.6(8)
O3 C18 C17 105.9(8)
O4 C19 C20 105.3(9)
C21 C20 C19 105.4(11)
C22 C21 C20 105.0(12)
C21 C22 O4 107.2(10)

loop_
_geom_bond_atom_site_label_1
_geom_bond_atom_site_label_2
_geom_bond_distance
Zn C1 2.002(19)
Zn Br2 2.33(2)
Zn Br1 2.3505(19)
Zn Cl2 2.364(3)
Zn Cl3 2.420(3)
Mg O2 2.083(7)
Mg O1 2.093(7)
Mg O3 2.094(7)
Mg O4 2.109(7)
Mg Cl2 2.498(4)
Mg Cl3 2.540(4)
O1 C10 1.443(12)
O1 C7 1.451(11)
O2 C14 1.434(12)
O2 C11 1.465(12)
O3 C18 1.452(11)
O3 C15 1.474(12)
O4 C19 1.424(11)
O4 C22 1.479(12)
C1 C2 1.339(17)
C1 C6 1.355(19)
C2 C3 1.416(19)
C3 C4 1.355(19)
C4 C5 1.38(2)
C5 C6 1.43(2)
C7 C8 1.479(15)
C8 C9 1.460(15)
C9 C10 1.516(15)
C11 C12 1.493(14)
C12 C13 1.491(15)
C13 C14 1.473(14)
C15 C16 1.493(16)
C16 C17 1.493(15)
C17 C18 1.566(14)
C19 C20 1.497(16)
C20 C21 1.467(18)
C21 C22 1.457(16)
